data_2020896
loop_
_publ_author_name
'Saliu, Kuburat O.'
'Takats, Josef'
'McDonald, Robert'

_publ_section_title
;
 Crystal structure of tribenzylbis(tetrahydrofuran-\kO)lutetium(III)
;
_journal_issue 2
_journal_name_full 'Acta Crystallographica Section E Crystallographic Communications'
_journal_page_first 88
_journal_paper_doi 10.1107/S2056989017018254
_journal_volume 74
_journal_year 2018
_chemical_formula_iupac '[Lu (C7 H7)3 (C4 H8 O)2]'
_chemical_formula_moiety 'C29 H37 Lu O2'
_chemical_formula_sum 'C29 H37 Lu O2'
_chemical_formula_weight 592.55
_chemical_name_systematic
;
Tribenzylbis(tetrahydrofuran-\k<i>O</i>)lutetium(III)
;
_space_group_crystal_system triclinic
_space_group_IT_number 2
_space_group_name_Hall '-P 1'
_space_group_name_H-M_alt 'P -1'
_symmetry_space_group_name_Hall '-P 1'
_symmetry_space_group_name_H-M 'P -1'
_atom_sites_solution_hydrogens geom
_audit_creation_method SHELXL-2014/7
_cell_angle_alpha 75.1572(11)
_cell_angle_beta 77.8324(11)
_cell_angle_gamma 73.4904(11)
_cell_formula_units_Z 2
_cell_length_a 7.7103(7)
_cell_length_b 12.7416(11)
_cell_length_c 14.2187(12)
_cell_measurement_reflns_used 5362
_cell_measurement_temperature 193(2)
_cell_measurement_theta_max 27.43
_cell_measurement_theta_min 2.79
_cell_volume 1280.16(19)
_computing_cell_refinement
;
SAINT (Bruker, 2008)
;
_computing_data_collection
;
SMART (Bruker, 2008)
;
_computing_data_reduction
;
SAINT (Bruker, 2008)
;
_computing_molecular_graphics
;
SHELXTL (Sheldrick, 2008)
;
_computing_publication_material
;
SHELXTL (Sheldrick, 2008)
;
_computing_structure_refinement
;
SHELXL2014 (Sheldrick, 2015)
;
_computing_structure_solution
;
SHELXS97 (Sheldrick, 2008)
;
_diffrn_ambient_temperature 193(2)
_diffrn_measured_fraction_theta_full 0.998
_diffrn_measured_fraction_theta_max 0.991
_diffrn_measurement_device_type 'Bruker SMART 1000 CCD detector/PLATFORM'
_diffrn_measurement_method '\w scans'
_diffrn_radiation_type MoK\a
_diffrn_radiation_wavelength 0.71073
_diffrn_reflns_av_R_equivalents 0.0198
_diffrn_reflns_limit_h_max 10
_diffrn_reflns_limit_h_min -10
_diffrn_reflns_limit_k_max 16
_diffrn_reflns_limit_k_min -16
_diffrn_reflns_limit_l_max 18
_diffrn_reflns_limit_l_min -18
_diffrn_reflns_number 11301
_diffrn_reflns_theta_full 25.242
_diffrn_reflns_theta_max 27.486
_diffrn_reflns_theta_min 1.705
_exptl_absorpt_coefficient_mu 3.878
_exptl_absorpt_correction_T_max 0.7638
_exptl_absorpt_correction_T_min 0.2158
_exptl_absorpt_correction_type numerical
_exptl_absorpt_process_details
;
(SADABS; Bruker, 2015)
;
_exptl_crystal_colour colorless
_exptl_crystal_density_diffrn 1.537
_exptl_crystal_description prism
_exptl_crystal_F_000 596
_exptl_crystal_size_max 0.480
_exptl_crystal_size_mid 0.100
_exptl_crystal_size_min 0.090
_refine_diff_density_max 0.998
_refine_diff_density_min -0.362
_refine_ls_extinction_method none
_refine_ls_goodness_of_fit_ref 1.071
_refine_ls_hydrogen_treatment constr
_refine_ls_matrix_type full
_refine_ls_number_parameters 289
_refine_ls_number_reflns 5803
_refine_ls_number_restraints 0
_refine_ls_restrained_S_all 1.071
_refine_ls_R_factor_all 0.0250
_refine_ls_R_factor_gt 0.0213
_refine_ls_shift/su_max 0.001
_refine_ls_shift/su_mean 0.000
_refine_ls_structure_factor_coef Fsqd
_refine_ls_weighting_details 'w=1/[\s^2^(Fo^2^)+(0.0273P)^2^] where P=(Fo^2^+2Fc^2^)/3'
_refine_ls_weighting_scheme calc
_refine_ls_wR_factor_gt 0.0494
_refine_ls_wR_factor_ref 0.0506
_reflns_number_gt 5331
_reflns_number_total 5803
_reflns_threshold_expression 'I > 2\s(I)'
_cod_data_source_file pj2048sup1.cif
_cod_data_source_block I
_cod_database_code 2020896
_shelx_space_group_comment
;
The symmetry employed for this shelxl refinement is uniquely defined
by the following loop, which should always be used as a source of
symmetry information in preference to the above space-group names.
They are only intended as comments.
;
_shelx_estimated_absorpt_t_min 0.258
_shelx_estimated_absorpt_t_max 0.722

loop_
_space_group_symop_operation_xyz
'x, y, z'
'-x, -y, -z'

loop_
_atom_site_type_symbol
_atom_site_label
_atom_site_fract_x
_atom_site_fract_y
_atom_site_fract_z
_atom_site_U_iso_or_equiv
_atom_site_adp_type
_atom_site_calc_flag
_atom_site_occupancy
Lu Lu 0.13939(2) 0.09124(2) 0.27792(2) 0.02548(4) Uani d 1
O O1 0.3538(2) -0.07199(15) 0.26404(13) 0.0309(4) Uani d 1
O O2 -0.0789(3) 0.25126(16) 0.30019(14) 0.0364(4) Uani d 1
C C1 0.4592(4) -0.1372(2) 0.3424(2) 0.0389(6) Uani d 1
H H1A 0.3942 -0.1209 0.4069 0.047 Uiso calc 1
H H1B 0.5808 -0.1205 0.3305 0.047 Uiso calc 1
C C2 0.4779(5) -0.2566(2) 0.3395(2) 0.0497(8) Uani d 1
H H2A 0.3715 -0.2836 0.3798 0.060 Uiso calc 1
H H2B 0.5910 -0.3054 0.3644 0.060 Uiso calc 1
C C3 0.4862(4) -0.2552(2) 0.2311(2) 0.0434(7) Uani d 1
H H3A 0.6144 -0.2781 0.1995 0.052 Uiso calc 1
H H3B 0.4172 -0.3066 0.2235 0.052 Uiso calc 1
C C4 0.3991(4) -0.1345(2) 0.1856(2) 0.0349(6) Uani d 1
H H4A 0.4857 -0.1035 0.1309 0.042 Uiso calc 1
H H4B 0.2874 -0.1304 0.1596 0.042 Uiso calc 1
C C5 -0.1912(4) 0.2700(3) 0.3927(2) 0.0477(8) Uani d 1
H H5A -0.1255 0.2260 0.4485 0.057 Uiso calc 1
H H5B -0.3066 0.2471 0.4005 0.057 Uiso calc 1
C C6 -0.2297(6) 0.3907(3) 0.3903(3) 0.0657(11) Uani d 1
H H6A -0.1479 0.4053 0.4280 0.079 Uiso calc 1
H H6B -0.3581 0.4191 0.4190 0.079 Uiso calc 1
C C7 -0.1960(6) 0.4459(3) 0.2846(3) 0.0719(12) Uani d 1
H H7A -0.3117 0.4942 0.2625 0.086 Uiso calc 1
H H7B -0.1083 0.4929 0.2746 0.086 Uiso calc 1
C C8 -0.1194(5) 0.3550(3) 0.2286(3) 0.0578(9) Uani d 1
H H8A -0.2094 0.3528 0.1891 0.069 Uiso calc 1
H H8B -0.0068 0.3673 0.1836 0.069 Uiso calc 1
C C10 -0.0726(4) -0.0116(2) 0.3812(2) 0.0362(6) Uani d 1
H H10A -0.0231 -0.0627 0.4398 0.043 Uiso calc 1
H H10B -0.1927 0.0375 0.4011 0.043 Uiso calc 1
C C11 -0.0786(3) -0.0711(2) 0.30660(19) 0.0303(5) Uani d 1
C C12 -0.1372(3) -0.0116(2) 0.2159(2) 0.0352(6) Uani d 1
H H12 -0.1848 0.0672 0.2063 0.042 Uiso calc 1
C C13 -0.1277(4) -0.0643(3) 0.1403(2) 0.0423(7) Uani d 1
H H13 -0.1649 -0.0211 0.0795 0.051 Uiso calc 1
C C14 -0.0648(4) -0.1785(3) 0.1527(2) 0.0442(7) Uani d 1
H H14 -0.0597 -0.2149 0.1012 0.053 Uiso calc 1
C C15 -0.0090(4) -0.2399(3) 0.2413(2) 0.0405(6) Uani d 1
H H15 0.0331 -0.3190 0.2509 0.049 Uiso calc 1
C C16 -0.0139(3) -0.1875(2) 0.3159(2) 0.0327(6) Uani d 1
H H16 0.0278 -0.2315 0.3754 0.039 Uiso calc 1
C C20 0.3638(4) 0.1353(2) 0.3431(2) 0.0343(6) Uani d 1
H H20A 0.3766 0.0859 0.4087 0.041 Uiso calc 1
H H20B 0.4825 0.1169 0.3002 0.041 Uiso calc 1
C C21 0.3296(3) 0.2520(2) 0.35345(18) 0.0284(5) Uani d 1
C C22 0.2680(4) 0.2820(2) 0.44517(19) 0.0323(5) Uani d 1
H H22 0.2537 0.2251 0.5022 0.039 Uiso calc 1
C C23 0.2274(4) 0.3919(2) 0.4553(2) 0.0406(7) Uani d 1
H H23 0.1844 0.4092 0.5186 0.049 Uiso calc 1
C C24 0.2491(4) 0.4766(2) 0.3739(2) 0.0466(7) Uani d 1
H H24 0.2219 0.5522 0.3806 0.056 Uiso calc 1
C C25 0.3113(5) 0.4489(3) 0.2824(2) 0.0483(8) Uani d 1
H H25 0.3271 0.5061 0.2258 0.058 Uiso calc 1
C C26 0.3506(4) 0.3393(3) 0.2724(2) 0.0396(6) Uani d 1
H H26 0.3931 0.3227 0.2089 0.048 Uiso calc 1
C C30 0.1539(4) 0.1513(2) 0.10243(19) 0.0347(6) Uani d 1
H H30A 0.1860 0.0846 0.0728 0.042 Uiso calc 1
H H30B 0.0316 0.1961 0.0870 0.042 Uiso calc 1
C C31 0.2885(4) 0.2184(2) 0.05797(18) 0.0327(6) Uani d 1
C C32 0.4758(4) 0.1712(2) 0.0604(2) 0.0385(6) Uani d 1
H H32 0.5154 0.0938 0.0884 0.046 Uiso calc 1
C C33 0.6049(5) 0.2338(3) 0.0233(2) 0.0494(8) Uani d 1
H H33 0.7307 0.1985 0.0256 0.059 Uiso calc 1
C C34 0.5541(6) 0.3459(3) -0.0166(2) 0.0586(10) Uani d 1
H H34 0.6428 0.3888 -0.0409 0.070 Uiso calc 1
C C35 0.3700(6) 0.3952(3) -0.0209(2) 0.0580(10) Uani d 1
H H35 0.3329 0.4727 -0.0489 0.070 Uiso calc 1
C C36 0.2393(5) 0.3337(2) 0.0149(2) 0.0441(7) Uani d 1
H H36 0.1144 0.3696 0.0104 0.053 Uiso calc 1

loop_
_atom_site_aniso_label
_atom_site_aniso_U_11
_atom_site_aniso_U_22
_atom_site_aniso_U_33
_atom_site_aniso_U_12
_atom_site_aniso_U_13
_atom_site_aniso_U_23
Lu 0.02754(6) 0.02497(6) 0.02355(6) -0.00524(4) -0.00317(4) -0.00625(4)
O1 0.0330(9) 0.0288(9) 0.0321(9) -0.0021(7) -0.0084(7) -0.0117(8)
O2 0.0355(10) 0.0323(10) 0.0362(10) -0.0003(8) -0.0041(8) -0.0079(8)
C1 0.0440(15) 0.0323(14) 0.0418(16) -0.0057(12) -0.0175(12) -0.0051(12)
C2 0.064(2) 0.0316(16) 0.054(2) -0.0066(14) -0.0202(16) -0.0051(14)
C3 0.0460(16) 0.0315(15) 0.0531(19) -0.0040(13) -0.0076(14) -0.0154(13)
C4 0.0382(14) 0.0343(14) 0.0339(14) -0.0088(11) 0.0003(11) -0.0148(12)
C5 0.0514(18) 0.0472(18) 0.0407(17) -0.0029(14) -0.0001(13) -0.0182(14)
C6 0.075(3) 0.049(2) 0.069(2) 0.0114(18) -0.017(2) -0.0295(19)
C7 0.074(3) 0.0370(19) 0.094(3) -0.0066(18) 0.007(2) -0.019(2)
C8 0.069(2) 0.0347(18) 0.052(2) 0.0083(15) -0.0066(17) -0.0025(14)
C10 0.0388(14) 0.0396(15) 0.0318(14) -0.0131(12) 0.0000(11) -0.0109(12)
C11 0.0237(12) 0.0372(14) 0.0306(13) -0.0116(10) 0.0004(9) -0.0068(11)
C12 0.0287(13) 0.0381(15) 0.0346(14) -0.0088(11) -0.0040(10) 0.0002(12)
C13 0.0316(14) 0.062(2) 0.0317(14) -0.0145(13) -0.0062(11) -0.0035(13)
C14 0.0427(16) 0.060(2) 0.0379(16) -0.0173(15) -0.0035(12) -0.0213(14)
C15 0.0346(14) 0.0392(16) 0.0513(18) -0.0105(12) -0.0042(12) -0.0158(13)
C16 0.0316(13) 0.0352(14) 0.0320(14) -0.0126(11) -0.0049(10) -0.0031(11)
C20 0.0338(13) 0.0333(14) 0.0384(15) -0.0063(11) -0.0051(11) -0.0143(12)
C21 0.0242(11) 0.0346(14) 0.0311(13) -0.0104(10) -0.0052(9) -0.0105(11)
C22 0.0356(13) 0.0349(14) 0.0279(13) -0.0104(11) -0.0051(10) -0.0069(11)
C23 0.0447(16) 0.0444(17) 0.0376(15) -0.0083(13) -0.0085(12) -0.0183(13)
C24 0.061(2) 0.0310(15) 0.0554(19) -0.0121(14) -0.0175(15) -0.0138(14)
C25 0.068(2) 0.0383(16) 0.0426(17) -0.0247(15) -0.0144(15) 0.0032(13)
C26 0.0464(16) 0.0466(17) 0.0308(14) -0.0174(13) -0.0027(12) -0.0126(12)
C30 0.0377(14) 0.0403(15) 0.0262(13) -0.0108(12) -0.0058(10) -0.0049(11)
C31 0.0468(15) 0.0342(14) 0.0187(11) -0.0139(12) -0.0034(10) -0.0051(10)
C32 0.0454(16) 0.0413(16) 0.0298(14) -0.0151(13) -0.0012(11) -0.0078(12)
C33 0.0524(18) 0.067(2) 0.0346(16) -0.0300(16) 0.0032(13) -0.0123(15)
C34 0.084(3) 0.074(3) 0.0341(17) -0.055(2) 0.0032(16) -0.0087(16)
C35 0.109(3) 0.0387(17) 0.0314(16) -0.0331(19) -0.0090(17) -0.0009(13)
C36 0.0621(19) 0.0396(16) 0.0268(14) -0.0100(14) -0.0068(13) -0.0030(12)

loop_
_atom_type_symbol
_atom_type_description
_atom_type_scat_dispersion_real
_atom_type_scat_dispersion_imag
_atom_type_scat_source
C C 0.0033 0.0016 'International Tables Vol C Tables 4.2.6.8 and 6.1.1.4'
H H 0.0000 0.0000 'International Tables Vol C Tables 4.2.6.8 and 6.1.1.4'
O O 0.0106 0.0060 'International Tables Vol C Tables 4.2.6.8 and 6.1.1.4'
Lu Lu -0.4720 5.8584 'International Tables Vol C Tables 4.2.6.8 and 6.1.1.4'

loop_
_geom_angle_atom_site_label_1
_geom_angle_atom_site_label_2
_geom_angle_atom_site_label_3
_geom_angle
O1 Lu O2 177.10(6)
O1 Lu C20 84.95(8)
O2 Lu C20 94.44(8)
O1 Lu C10 90.54(8)
O2 Lu C10 87.36(8)
C20 Lu C10 121.59(10)
O1 Lu C30 92.12(8)
O2 Lu C30 90.72(8)
C20 Lu C30 114.38(10)
C10 Lu C30 123.98(9)
O1 Lu C11 76.43(7)
O2 Lu C11 102.58(7)
C20 Lu C11 143.56(9)
C10 Lu C11 30.04(8)
C30 Lu C11 97.55(8)
C1 O1 C4 108.2(2)
C1 O1 Lu 122.45(15)
C4 O1 Lu 129.13(16)
C8 O2 C5 107.1(2)
C8 O2 Lu 127.16(18)
C5 O2 Lu 125.49(17)
O1 C1 C2 104.6(2)
O1 C1 H1A 110.8
C2 C1 H1A 110.8
O1 C1 H1B 110.8
C2 C1 H1B 110.8
H1A C1 H1B 108.9
C1 C2 C3 104.5(2)
C1 C2 H2A 110.9
C3 C2 H2A 110.8
C1 C2 H2B 110.8
C3 C2 H2B 110.9
H2A C2 H2B 108.9
C4 C3 C2 105.1(2)
C4 C3 H3A 110.7
C2 C3 H3A 110.7
C4 C3 H3B 110.7
C2 C3 H3B 110.7
H3A C3 H3B 108.8
O1 C4 C3 106.5(2)
O1 C4 H4A 110.4
C3 C4 H4A 110.4
O1 C4 H4B 110.4
C3 C4 H4B 110.4
H4A C4 H4B 108.6
O2 C5 C6 106.9(3)
O2 C5 H5A 110.3
C6 C5 H5A 110.3
O2 C5 H5B 110.3
C6 C5 H5B 110.3
H5A C5 H5B 108.6
C5 C6 C7 106.0(3)
C5 C6 H6A 110.5
C7 C6 H6A 110.5
C5 C6 H6B 110.5
C7 C6 H6B 110.5
H6A C6 H6B 108.7
C8 C7 C6 106.8(3)
C8 C7 H7A 110.4
C6 C7 H7A 110.4
C8 C7 H7B 110.4
C6 C7 H7B 110.4
H7A C7 H7B 108.6
O2 C8 C7 106.8(3)
O2 C8 H8A 110.4
C7 C8 H8A 110.4
O2 C8 H8B 110.4
C7 C8 H8B 110.4
H8A C8 H8B 108.6
C11 C10 Lu 94.94(16)
C11 C10 H10A 112.7
Lu C10 H10A 112.7
C11 C10 H10B 112.7
Lu C10 H10B 112.7
H10A C10 H10B 110.2
C16 C11 C12 115.5(2)
C16 C11 C10 123.5(2)
C12 C11 C10 120.8(3)
C16 C11 Lu 127.02(17)
C12 C11 Lu 86.53(16)
C10 C11 Lu 55.02(13)
C13 C12 C11 122.2(3)
C13 C12 H12 118.9
C11 C12 H12 118.9
C14 C13 C12 120.4(3)
C14 C13 H13 119.8
C12 C13 H13 119.8
C13 C14 C15 119.0(3)
C13 C14 H14 120.5
C15 C14 H14 120.5
C16 C15 C14 120.8(3)
C16 C15 H15 119.6
C14 C15 H15 119.6
C15 C16 C11 122.0(3)
C15 C16 H16 119.0
C11 C16 H16 119.0
C21 C20 Lu 116.79(17)
C21 C20 H20A 108.1
Lu C20 H20A 108.1
C21 C20 H20B 108.1
Lu C20 H20B 108.1
H20A C20 H20B 107.3
C26 C21 C22 116.3(2)
C26 C21 C20 122.2(2)
C22 C21 C20 121.5(2)
C23 C22 C21 122.1(3)
C23 C22 H22 118.9
C21 C22 H22 118.9
C22 C23 C24 120.4(3)
C22 C23 H23 119.8
C24 C23 H23 119.8
C23 C24 C25 118.5(3)
C23 C24 H24 120.7
C25 C24 H24 120.7
C26 C25 C24 120.9(3)
C26 C25 H25 119.5
C24 C25 H25 119.5
C25 C26 C21 121.7(3)
C25 C26 H26 119.1
C21 C26 H26 119.1
C31 C30 Lu 112.80(17)
C31 C30 H30A 109.0
Lu C30 H30A 109.0
C31 C30 H30B 109.0
Lu C30 H30B 109.0
H30A C30 H30B 107.8
C32 C31 C36 115.9(3)
C32 C31 C30 120.8(2)
C36 C31 C30 123.2(3)
C33 C32 C31 122.1(3)
C33 C32 H32 119.0
C31 C32 H32 119.0
C34 C33 C32 121.0(3)
C34 C33 H33 119.5
C32 C33 H33 119.5
C33 C34 C35 118.4(3)
C33 C34 H34 120.8
C35 C34 H34 120.8
C36 C35 C34 121.3(3)
C36 C35 H35 119.3
C34 C35 H35 119.3
C35 C36 C31 121.2(3)
C35 C36 H36 119.4
C31 C36 H36 119.4

loop_
_geom_bond_atom_site_label_1
_geom_bond_atom_site_label_2
_geom_bond_distance
Lu O1 2.2839(17)
Lu O2 2.2902(18)
Lu C20 2.380(3)
Lu C10 2.401(3)
Lu C30 2.404(3)
Lu C11 2.920(3)
O1 C1 1.455(3)
O1 C4 1.461(3)
O2 C8 1.446(4)
O2 C5 1.450(3)
C1 C2 1.498(4)
C1 H1A 0.9900
C1 H1B 0.9900
C2 C3 1.526(4)
C2 H2A 0.9900
C2 H2B 0.9900
C3 C4 1.523(4)
C3 H3A 0.9900
C3 H3B 0.9900
C4 H4A 0.9900
C4 H4B 0.9900
C5 C6 1.474(4)
C5 H5A 0.9900
C5 H5B 0.9900
C6 C7 1.489(5)
C6 H6A 0.9900
C6 H6B 0.9900
C7 C8 1.488(5)
C7 H7A 0.9900
C7 H7B 0.9900
C8 H8A 0.9900
C8 H8B 0.9900
C10 C11 1.467(4)
C10 H10A 0.9900
C10 H10B 0.9900
C11 C16 1.405(4)
C11 C12 1.412(4)
C12 C13 1.385(4)
C12 H12 0.9500
C13 C14 1.375(5)
C13 H13 0.9500
C14 C15 1.385(4)
C14 H14 0.9500
C15 C16 1.379(4)
C15 H15 0.9500
C16 H16 0.9500
C20 C21 1.475(3)
C20 H20A 0.9900
C20 H20B 0.9900
C21 C26 1.399(4)
C21 C22 1.401(3)
C22 C23 1.383(4)
C22 H22 0.9500
C23 C24 1.384(4)
C23 H23 0.9500
C24 C25 1.387(4)
C24 H24 0.9500
C25 C26 1.380(4)
C25 H25 0.9500
C26 H26 0.9500
C30 C31 1.470(4)
C30 H30A 0.9900
C30 H30B 0.9900
C31 C32 1.402(4)
C31 C36 1.413(4)
C32 C33 1.386(4)
C32 H32 0.9500
C33 C34 1.369(5)
C33 H33 0.9500
C34 C35 1.386(5)
C34 H34 0.9500
C35 C36 1.384(5)
C35 H35 0.9500
C36 H36 0.9500

loop_
_geom_torsion_atom_site_label_1
_geom_torsion_atom_site_label_2
_geom_torsion_atom_site_label_3
_geom_torsion_atom_site_label_4
_geom_torsion
O2 Lu O1 C1 -33.1(13)
C20 Lu O1 C1 45.0(2)
C10 Lu O1 C1 -76.7(2)
C30 Lu O1 C1 159.2(2)
C11 Lu O1 C1 -103.5(2)
O2 Lu O1 C4 140.7(11)
C20 Lu O1 C4 -141.2(2)
C10 Lu O1 C4 97.1(2)
C30 Lu O1 C4 -26.9(2)
C11 Lu O1 C4 70.3(2)
O1 Lu O2 C8 173.0(11)
C20 Lu O2 C8 95.2(3)
C10 Lu O2 C8 -143.3(3)
C30 Lu O2 C8 -19.3(3)
C11 Lu O2 C8 -117.2(3)
O1 Lu O2 C5 -0.9(13)
C20 Lu O2 C5 -78.7(2)
C10 Lu O2 C5 42.7(2)
C30 Lu O2 C5 166.7(2)
C11 Lu O2 C5 68.8(2)
C4 O1 C1 C2 -32.1(3)
Lu O1 C1 C2 142.9(2)
O1 C1 C2 C3 32.7(3)
C1 C2 C3 C4 -21.5(3)
C1 O1 C4 C3 18.3(3)
Lu O1 C4 C3 -156.28(18)
C2 C3 C4 O1 2.6(3)
C8 O2 C5 C6 -26.3(4)
Lu O2 C5 C6 148.7(2)
O2 C5 C6 C7 19.6(4)
C5 C6 C7 C8 -5.9(5)
C5 O2 C8 C7 22.3(4)
Lu O2 C8 C7 -152.5(2)
C6 C7 C8 O2 -9.9(5)
O1 Lu C10 C11 -61.00(16)
O2 Lu C10 C11 121.00(17)
C20 Lu C10 C11 -145.40(15)
C30 Lu C10 C11 31.9(2)
Lu C10 C11 C16 114.7(2)
Lu C10 C11 C12 -59.8(2)
O1 Lu C11 C16 7.5(2)
O2 Lu C11 C16 -169.7(2)
C20 Lu C11 C16 -53.9(3)
C10 Lu C11 C16 -108.4(3)
C30 Lu C11 C16 97.9(2)
O1 Lu C11 C12 -112.19(16)
O2 Lu C11 C12 70.62(16)
C20 Lu C11 C12 -173.55(15)
C10 Lu C11 C12 131.9(2)
C30 Lu C11 C12 -21.82(17)
O1 Lu C11 C10 115.88(17)
O2 Lu C11 C10 -61.32(17)
C20 Lu C11 C10 54.5(2)
C30 Lu C11 C10 -153.75(17)
C16 C11 C12 C13 -1.4(4)
C10 C11 C12 C13 173.6(2)
Lu C11 C12 C13 128.4(2)
C11 C12 C13 C14 2.0(4)
C12 C13 C14 C15 -0.8(4)
C13 C14 C15 C16 -0.8(4)
C14 C15 C16 C11 1.4(4)
C12 C11 C16 C15 -0.3(4)
C10 C11 C16 C15 -175.1(3)
Lu C11 C16 C15 -106.3(3)
O1 Lu C20 C21 167.8(2)
O2 Lu C20 C21 -15.0(2)
C10 Lu C20 C21 -104.7(2)
C30 Lu C20 C21 77.8(2)
C11 Lu C20 C21 -133.25(18)
Lu C20 C21 C26 -74.3(3)
Lu C20 C21 C22 103.4(2)
C26 C21 C22 C23 0.9(4)
C20 C21 C22 C23 -177.0(2)
C21 C22 C23 C24 -0.8(4)
C22 C23 C24 C25 0.3(5)
C23 C24 C25 C26 0.1(5)
C24 C25 C26 C21 0.0(5)
C22 C21 C26 C25 -0.5(4)
C20 C21 C26 C25 177.4(3)
O1 Lu C30 C31 -91.35(19)
O2 Lu C30 C31 89.27(19)
C20 Lu C30 C31 -5.9(2)
C10 Lu C30 C31 176.57(17)
C11 Lu C30 C31 -167.94(19)
Lu C30 C31 C32 65.0(3)
Lu C30 C31 C36 -112.0(2)
C36 C31 C32 C33 0.3(4)
C30 C31 C32 C33 -176.8(3)
C31 C32 C33 C34 0.8(5)
C32 C33 C34 C35 -1.2(5)
C33 C34 C35 C36 0.5(5)
C34 C35 C36 C31 0.6(5)
C32 C31 C36 C35 -1.0(4)
C30 C31 C36 C35 176.1(3)

_cod_database_fobs_code 2020896
